data_7233824
loop_
_publ_author_name
'Yulia B. Borozdina'
'Evgeny Mostovich'
'Volker Enkelmann'
'Bernd Wolf'
'Pham T. Cong'
'Ulrich Tutsch'
'Michael Lang'
'Martin Baumgarten'

_publ_section_title
;
 Interacting networks of purely organic spin-1/2 dimers
;
_journal_name_full 'Journal of Materials Chemistry C'
_journal_page_first 6618
_journal_page_last 6629
_journal_paper_doi 10.1039/C4TC00399C
_journal_volume 2
_journal_year 2014
_chemical_absolute_configuration .
_chemical_formula_moiety 'C15 H16 N2 O2'
_chemical_formula_sum 'C15 H16 N2 O2'
_chemical_formula_weight 256.30
_space_group_IT_number 14
_space_group_name_Hall '-P 2ybc'
_space_group_name_H-M_alt 'P 1 21/c 1'
_symmetry_cell_setting monoclinic
_symmetry_space_group_name_H-M 'P 1 21/c 1'
_atom_sites_solution_hydrogens geom
_atom_sites_solution_primary direct
_cell_angle_alpha 90
_cell_angle_beta 103.400(2)
_cell_angle_gamma 90
_cell_formula_units_Z 4
_cell_length_a 8.1768(2)
_cell_length_b 19.0191(8)
_cell_length_c 8.6983(3)
_cell_measurement_reflns_used 0
_cell_measurement_temperature 120
_cell_measurement_theta_max 0
_cell_measurement_theta_min 0
_cell_volume 1315.89(8)
_computing_cell_refinement 'Denzo/Scalepack (Otwinowski & Minor, 1996)'
_computing_data_collection 'COLLECT (Nonius BV, 1997)'
_computing_data_reduction 'Denzo/Scalepack (Otwinowski & Minor, 1996)'
_computing_molecular_graphics 'CAMERON (Watkin et al 1996)'
_computing_publication_material 'CRYSTALS (Betteridge et al 2003)'
_computing_structure_refinement 'CRYSTALS (Betteridge et al 2003)'
_computing_structure_solution 'SHELXS 86 (Sheldrick, 1986)'
_diffrn_ambient_temperature 120
_diffrn_measured_fraction_theta_full 0.995
_diffrn_measured_fraction_theta_max 0.995
_diffrn_measurement_device_type 'Nonius Kappa CCD'
_diffrn_measurement_method '\f & \w scans'
_diffrn_radiation_monochromator graphite
_diffrn_radiation_type 'Mo K\a'
_diffrn_radiation_wavelength 0.71073
_diffrn_reflns_av_R_equivalents 0.091
_diffrn_reflns_limit_h_max 11
_diffrn_reflns_limit_h_min -11
_diffrn_reflns_limit_k_max 26
_diffrn_reflns_limit_k_min -24
_diffrn_reflns_limit_l_max 12
_diffrn_reflns_limit_l_min -11
_diffrn_reflns_number 14007
_diffrn_reflns_theta_full 29.602
_diffrn_reflns_theta_max 29.602
_diffrn_reflns_theta_min 2.142
_diffrn_standards_number 0
_exptl_absorpt_coefficient_mu 0.087
_exptl_absorpt_correction_T_max 0.99
_exptl_absorpt_correction_T_min 0.65
_exptl_absorpt_correction_type multi-scan
_exptl_absorpt_process_details 'SORTAV (Blessing)'
_exptl_crystal_colour 'dark blue'
_exptl_crystal_density_diffrn 1.294
_exptl_crystal_description prism
_exptl_crystal_F_000 544
_exptl_crystal_size_max 0.41
_exptl_crystal_size_mid 0.36
_exptl_crystal_size_min 0.13
_refine_diff_density_max 0.54
_refine_diff_density_min -0.41
_refine_ls_extinction_coef -10(80)
_refine_ls_extinction_method 'Larson 1970 Crystallographic Computing eq 22'
_refine_ls_goodness_of_fit_ref 0.9848
_refine_ls_hydrogen_treatment constr
_refine_ls_matrix_type full
_refine_ls_number_parameters 173
_refine_ls_number_reflns 2221
_refine_ls_number_restraints 0
_refine_ls_R_factor_all 0.1048
_refine_ls_R_factor_gt 0.0732
_refine_ls_shift/su_max 0.082527
_refine_ls_structure_factor_coef F
_refine_ls_weighting_details
;
Method, part 1, Chebychev polynomial, (Watkin, 1994, Prince, 1982)
[weight] = 1.0/[A~0~*T~0~(x)+A~1~*T~1~(x) ... +A~n-1~]*T~n-1~(x)]
where A~i~ are the Chebychev coefficients listed below and x= Fcalc/Fmax
Method = Robust Weighting (Prince, 1982)
W = [weight] * [1-(deltaF/6*sigmaF)^2^]^2^
A~i~ are:
4.29 1.80 3.72
;
_refine_ls_weighting_scheme calc
_refine_ls_wR_factor_all 0.0786
_refine_ls_wR_factor_gt 0.0724
_refine_ls_wR_factor_ref 0.0724
_reflns_limit_h_max 11
_reflns_limit_h_min -11
_reflns_limit_k_max 26
_reflns_limit_k_min 0
_reflns_limit_l_max 12
_reflns_limit_l_min 0
_reflns_number_gt 2221
_reflns_number_total 3687
_reflns_threshold_expression I>3.00u(I)
_cod_data_source_file 1000002.cif
_cod_data_source_block PCOD1000002
_cod_depositor_comments
;
The following automatic conversions were performed:

data item '_symmetry_cell_setting' value 'Monoclinic' was changed to
'monoclinic' in accordance with the built-in table derived from the
CIF Core dictionary named 'cif_core.dic' version 2.4.5 last updated
on 2014-11-21.

Automatic conversion script
Id: cif_fix_values 6909 2019-04-08 15:41:33Z antanas 
;
_cod_original_sg_symbol_H-M 'P 1 21/c 1 '
_cod_database_code 7233824

loop_
_symmetry_equiv_pos_as_xyz
x,y,z
-x,-y,-z
-x,y+1/2,-z+1/2
x,-y+1/2,z+1/2

loop_
_atom_site_label
_atom_site_type_symbol
_atom_site_fract_x
_atom_site_fract_y
_atom_site_fract_z
_atom_site_U_iso_or_equiv
_atom_site_occupancy
_atom_site_adp_type
_atom_site_refinement_flags_posn
_atom_site_refinement_flags_adp
_atom_site_refinement_flags_occupancy
_atom_site_disorder_assembly
_atom_site_disorder_group
_atom_site_attached_hydrogens
O18 O 0.1241(2) 0.28024(9) 0.0477(2) 0.0377 1.0000 Uani . . . . . .
N16 N 0.1990(2) 0.22256(9) 0.0339(2) 0.0237 1.0000 Uani . . . . . .
O19 O 0.5261(2) 0.11929(9) -0.0221(2) 0.0385 1.0000 Uani . . . . . .
C6 C 0.4716(2) 0.27345(10) 0.0063(2) 0.0216 1.0000 Uani . . . . . .
C4 C 0.5712(3) 0.39095(11) 0.0806(3) 0.0295 1.0000 Uani . . . . . .
C2 C 0.8239(3) 0.43558(11) 0.0002(2) 0.0272 1.0000 Uani . . . . . .
C1 C 0.9359(3) 0.47677(12) 0.0000(3) 0.0276 1.0000 Uani . . . . . .
N17 N 0.3889(2) 0.14614(9) -0.0020(2) 0.0247 1.0000 Uani . . . . . .
C10 C 0.1062(3) 0.15400(10) 0.0200(2) 0.0234 1.0000 Uani . . . . . .
C9 C 0.3560(2) 0.21559(10) 0.0127(2) 0.0209 1.0000 Uani . . . . . .
C7 C 0.6010(3) 0.26496(11) -0.0742(3) 0.0272 1.0000 Uani . . . . . .
C8 C 0.7123(3) 0.31897(12) -0.0775(3) 0.0302 1.0000 Uani . . . . . .
C5 C 0.4572(3) 0.33761(11) 0.0812(3) 0.0283 1.0000 Uani . . . . . .
C3 C 0.7007(3) 0.38250(10) 0.0006(2) 0.0244 1.0000 Uani . . . . . .
C11 C 0.2512(3) 0.10021(11) 0.0286(3) 0.0252 1.0000 Uani . . . . . .
C13 C -0.0195(3) 0.15541(12) -0.1406(3) 0.0333 1.0000 Uani . . . . . .
C12 C 0.0116(4) 0.15010(13) 0.1508(3) 0.0395 1.0000 Uani . . . . . .
C15 C 0.3191(4) 0.07029(17) 0.1942(4) 0.0504 1.0000 Uani . . . . . .
C14 C 0.2159(3) 0.04152(14) -0.0917(4) 0.0475 1.0000 Uani . . . . . .
H41 H 0.5630 0.4338 0.1345 0.0380 1.0000 Uiso R . . . . .
H71 H 0.6114 0.2219 -0.1266 0.0362 1.0000 Uiso R . . . . .
H81 H 0.7987 0.3133 -0.1331 0.0407 1.0000 Uiso R . . . . .
H51 H 0.3681 0.3445 0.1330 0.0387 1.0000 Uiso R . . . . .
H131 H -0.0826 0.1130 -0.1556 0.0447 1.0000 Uiso R . . . . .
H132 H -0.0934 0.1942 -0.1441 0.0447 1.0000 Uiso R . . . . .
H133 H 0.0398 0.1601 -0.2219 0.0447 1.0000 Uiso R . . . . .
H121 H -0.0491 0.1071 0.1427 0.0497 1.0000 Uiso R . . . . .
H122 H -0.0645 0.1885 0.1414 0.0497 1.0000 Uiso R . . . . .
H123 H 0.0896 0.1522 0.2503 0.0497 1.0000 Uiso R . . . . .
H151 H 0.2379 0.0401 0.2218 0.0650 1.0000 Uiso R . . . . .
H152 H 0.3443 0.1076 0.2685 0.0650 1.0000 Uiso R . . . . .
H153 H 0.4186 0.0444 0.1948 0.0650 1.0000 Uiso R . . . . .
H141 H 0.1285 0.0126 -0.0714 0.0585 1.0000 Uiso R . . . . .
H142 H 0.3145 0.0141 -0.0845 0.0585 1.0000 Uiso R . . . . .
H143 H 0.1819 0.0610 -0.1948 0.0585 1.0000 Uiso R . . . . .

loop_
_atom_site_aniso_label
_atom_site_aniso_U_11
_atom_site_aniso_U_22
_atom_site_aniso_U_33
_atom_site_aniso_U_23
_atom_site_aniso_U_13
_atom_site_aniso_U_12
O18 0.0322(8) 0.0244(7) 0.0611(12) -0.0047(7) 0.0204(8) -0.0006(7)
N16 0.0249(8) 0.0193(7) 0.0289(9) -0.0016(6) 0.0102(7) -0.0040(7)
O19 0.0315(8) 0.0243(7) 0.0649(12) 0.0010(7) 0.0219(8) 0.0031(6)
C6 0.0200(8) 0.0203(8) 0.0240(10) -0.0001(7) 0.0042(7) -0.0051(7)
C4 0.0345(11) 0.0221(9) 0.0342(12) -0.0043(8) 0.0127(9) -0.0075(8)
C2 0.0274(10) 0.0262(9) 0.0270(10) 0.0011(8) 0.0042(8) -0.0078(8)
C1 0.0275(10) 0.0285(9) 0.0251(10) 0.0029(8) 0.0027(7) -0.0069(8)
N17 0.0255(8) 0.0189(8) 0.0306(9) 0.0002(6) 0.0087(7) -0.0015(6)
C10 0.0252(9) 0.0209(8) 0.0261(10) -0.0024(7) 0.0099(8) -0.0075(7)
C9 0.0218(8) 0.0194(8) 0.0214(9) -0.0019(7) 0.0049(7) -0.0039(7)
C7 0.0261(10) 0.0222(9) 0.0353(11) -0.0028(8) 0.0114(8) -0.0044(7)
C8 0.0253(10) 0.0293(10) 0.0394(12) 0.0003(9) 0.0141(9) -0.0058(8)
C5 0.0310(11) 0.0254(10) 0.0317(11) -0.0067(8) 0.0141(9) -0.0102(8)
C3 0.0241(9) 0.0220(9) 0.0254(10) 0.0043(7) 0.0022(7) -0.0068(8)
C11 0.0242(10) 0.0205(9) 0.0301(10) 0.0025(7) 0.0046(8) -0.0066(7)
C13 0.0311(11) 0.0323(11) 0.0332(12) -0.0033(9) 0.0005(9) -0.0017(9)
C12 0.0511(15) 0.0337(12) 0.0420(14) -0.0052(10) 0.0275(12) -0.0107(10)
C15 0.0406(14) 0.0570(17) 0.0532(17) 0.0300(14) 0.0103(12) -0.0003(12)
C14 0.0349(12) 0.0304(12) 0.076(2) -0.0216(12) 0.0094(12) -0.0031(10)

loop_
_atom_type_symbol
_atom_type_scat_dispersion_real
_atom_type_scat_dispersion_imag
_atom_type_scat_Cromer_Mann_a1
_atom_type_scat_Cromer_Mann_b1
_atom_type_scat_Cromer_Mann_a2
_atom_type_scat_Cromer_Mann_b2
_atom_type_scat_Cromer_Mann_a3
_atom_type_scat_Cromer_Mann_b3
_atom_type_scat_Cromer_Mann_a4
_atom_type_scat_Cromer_Mann_b4
_atom_type_scat_Cromer_Mann_c
_atom_type_scat_source
C 0.0033 0.0016 2.3100 20.8439 1.0200 10.2075 1.5886 0.5687 0.8650 51.6512 0.2156 'International Tables Vol C 4.2.6.8 and 6.1.1.4'
H 0.0000 0.0000 0.4930 10.5109 0.3229 26.1257 0.1402 3.1424 0.0408 57.7998 0.0030 'International Tables Vol C 4.2.6.8 and 6.1.1.4'
O 0.0106 0.0060 3.0485 13.2771 2.2868 5.7011 1.5463 0.3239 0.8670 32.9089 0.2508 'International Tables Vol C 4.2.6.8 and 6.1.1.4'
N 0.0061 0.0033 12.2126 0.0057 3.1322 9.8933 2.0125 28.9975 1.1663 0.5826 -11.5290 'International Tables Vol C 4.2.6.8 and 6.1.1.4'

loop_
_geom_angle_atom_site_label_1
_geom_angle_site_symmetry_1
_geom_angle_atom_site_label_2
_geom_angle_site_symmetry_2
_geom_angle_atom_site_label_3
_geom_angle_site_symmetry_3
_geom_angle
_geom_angle_publ_flag
O18 . N16 . C10 . 120.73(16) yes
O18 . N16 . C9 . 126.28(17) yes
C10 . N16 . C9 . 112.60(16) yes
C9 . C6 . C7 . 120.03(17) yes
C9 . C6 . C5 . 120.92(17) yes
C7 . C6 . C5 . 119.05(17) yes
C5 . C4 . C3 . 120.42(19) yes
C5 . C4 . H41 . 120.204 no
C3 . C4 . H41 . 119.379 no
C1 . C2 . C3 . 175.5(2) yes
C1 2_765 C1 . C2 . 179.6(3) yes
O19 . N17 . C9 . 126.76(17) yes
O19 . N17 . C11 . 120.67(17) yes
C9 . N17 . C11 . 112.16(16) yes
N16 . C10 . C11 . 101.70(15) yes
N16 . C10 . C13 . 106.16(16) yes
C11 . C10 . C13 . 113.49(17) yes
N16 . C10 . C12 . 108.56(17) yes
C11 . C10 . C12 . 116.57(19) yes
C13 . C10 . C12 . 109.5(2) yes
C6 . C9 . N17 . 125.79(17) yes
C6 . C9 . N16 . 125.29(18) yes
N17 . C9 . N16 . 108.92(16) yes
C6 . C7 . C8 . 120.11(19) yes
C6 . C7 . H71 . 119.888 no
C8 . C7 . H71 . 120.001 no
C7 . C8 . C3 . 120.95(19) yes
C7 . C8 . H81 . 119.871 no
C3 . C8 . H81 . 119.181 no
C6 . C5 . C4 . 120.58(19) yes
C6 . C5 . H51 . 119.759 no
C4 . C5 . H51 . 119.658 no
C2 . C3 . C4 . 122.26(19) yes
C2 . C3 . C8 . 118.86(19) yes
C4 . C3 . C8 . 118.85(17) yes
C10 . C11 . N17 . 101.77(15) yes
C10 . C11 . C15 . 113.4(2) yes
N17 . C11 . C15 . 105.10(18) yes
C10 . C11 . C14 . 115.58(19) yes
N17 . C11 . C14 . 109.83(19) yes
C15 . C11 . C14 . 110.3(2) yes
C10 . C13 . H131 . 109.793 no
C10 . C13 . H132 . 109.305 no
H131 . C13 . H132 . 109.476 no
C10 . C13 . H133 . 109.301 no
H131 . C13 . H133 . 109.476 no
H132 . C13 . H133 . 109.476 no
C10 . C12 . H121 . 109.565 no
C10 . C12 . H122 . 109.616 no
H121 . C12 . H122 . 109.476 no
C10 . C12 . H123 . 109.218 no
H121 . C12 . H123 . 109.476 no
H122 . C12 . H123 . 109.476 no
C11 . C15 . H151 . 109.900 no
C11 . C15 . H152 . 109.699 no
H151 . C15 . H152 . 109.476 no
C11 . C15 . H153 . 108.799 no
H151 . C15 . H153 . 109.476 no
H152 . C15 . H153 . 109.476 no
C11 . C14 . H141 . 109.290 no
C11 . C14 . H142 . 109.667 no
H141 . C14 . H142 . 109.476 no
C11 . C14 . H143 . 109.443 no
H141 . C14 . H143 . 109.476 no
H142 . C14 . H143 . 109.476 no

loop_
_geom_bond_atom_site_label_1
_geom_bond_site_symmetry_1
_geom_bond_atom_site_label_2
_geom_bond_site_symmetry_2
_geom_bond_distance
_geom_bond_publ_flag
O18 . N16 . 1.275(2) yes
N16 . C10 . 1.499(2) yes
N16 . C9 . 1.345(3) yes
O19 . N17 . 1.281(2) yes
C6 . C9 . 1.460(3) yes
C6 . C7 . 1.407(3) yes
C6 . C5 . 1.401(3) yes
C4 . C5 . 1.379(3) yes
C4 . C3 . 1.405(3) yes
C4 . H41 . 0.950 no
C2 . C1 . 1.206(3) yes
C2 . C3 . 1.426(3) yes
C1 . C1 2_765 1.371(4) yes
N17 . C9 . 1.360(3) yes
N17 . C11 . 1.497(3) yes
C10 . C11 . 1.554(3) yes
C10 . C13 . 1.531(3) yes
C10 . C12 . 1.518(3) yes
C7 . C8 . 1.377(3) yes
C7 . H71 . 0.950 no
C8 . C3 . 1.400(3) yes
C8 . H81 . 0.950 no
C5 . H51 . 0.950 no
C11 . C15 . 1.529(3) yes
C11 . C14 . 1.511(3) yes
C13 . H131 . 0.950 no
C13 . H132 . 0.950 no
C13 . H133 . 0.950 no
C12 . H121 . 0.950 no
C12 . H122 . 0.950 no
C12 . H123 . 0.950 no
C15 . H151 . 0.950 no
C15 . H152 . 0.950 no
C15 . H153 . 0.950 no
C14 . H141 . 0.950 no
C14 . H142 . 0.950 no
C14 . H143 . 0.950 no
